data_4330985
loop_
_publ_author_name
'Tetsuro Kusamoto'
'Kenji Takada'
'Ryota Sakamoto'
'Shoko Kume'
'Hiroshi Nishihara'

_publ_contact_author_address '7-3-1, Hongo, Bunkyo-ku, Tokyo, 113-0033, Japan'
_publ_contact_author_email nisihara@chem.s.u-tokyo.ac.jp
_publ_contact_author_fax 81-3-5841-4348
_publ_contact_author_name 'Hiroshi Nishihara'
_publ_contact_author_phone 81-3-5841-4348
_publ_section_title
;
 Ferrocene-Dithiolene Hybrids: Control of Strong Donor-Acceptor Electronic
 Communication to Reverse the Charge Transfer Direction
;
_journal_name_full 'Inorganic Chemistry'
_journal_page_first 12102
_journal_page_last 12113
_journal_paper_doi 10.1021/ic300581a
_journal_volume 51
_journal_year 2012
_chemical_formula_sum 'C48 H41 Cl2 F4 Fe N6 Pt S6'
_chemical_formula_weight 1292.07
_space_group_IT_number 2
_symmetry_cell_setting triclinic
_symmetry_space_group_name_Hall '-P 1'
_symmetry_space_group_name_H-M 'P -1'
_audit_creation_date 2012-03-09T17:59:35-00:00
_audit_creation_method 'WinGX routine CIF_UPDATE'
_cell_angle_alpha 95.2515(95)
_cell_angle_beta 97.4816(104)
_cell_angle_gamma 94.9376(79)
_cell_formula_units_Z 2
_cell_length_a 11.3197(58)
_cell_length_b 12.2959(62)
_cell_length_c 19.7367(97)
_cell_measurement_reflns_used 7223
_cell_measurement_temperature 93(2)
_cell_measurement_theta_max 27.4314
_cell_measurement_theta_min 3.0528
_cell_volume 2699(2)
_computing_structure_refinement 'SHELXL-97 (Sheldrick, 1997)'
_diffrn_ambient_temperature 93(2)
_diffrn_detector_area_resol_mean 28.5714
_diffrn_measured_fraction_theta_full 0.978
_diffrn_measured_fraction_theta_max 0.956
_diffrn_measurement_device_type 'Rigaku Saturn724+'
_diffrn_measurement_method dtprofit.ref
_diffrn_radiation_type MoK\a
_diffrn_radiation_wavelength 0.71073
_diffrn_reflns_av_R_equivalents 0.0818
_diffrn_reflns_av_sigmaI/netI 0.2041
_diffrn_reflns_limit_h_max 13
_diffrn_reflns_limit_h_min -14
_diffrn_reflns_limit_k_max 15
_diffrn_reflns_limit_k_min -15
_diffrn_reflns_limit_l_max 25
_diffrn_reflns_limit_l_min -25
_diffrn_reflns_number 21527
_diffrn_reflns_theta_full 25
_diffrn_reflns_theta_max 27.4
_diffrn_reflns_theta_min 3.05
_exptl_absorpt_coefficient_mu 3.241
_exptl_absorpt_correction_T_max 0.9576
_exptl_absorpt_correction_T_min 0.7888
_exptl_absorpt_correction_type numerical
_exptl_crystal_colour Green
_exptl_crystal_density_diffrn 1.59
_exptl_crystal_description Platelet
_exptl_crystal_F_000 1282
_exptl_crystal_size_max 0.1
_exptl_crystal_size_mid 0.05
_exptl_crystal_size_min 0.01
_refine_diff_density_max 1.932
_refine_diff_density_min -2.572
_refine_ls_extinction_coef 0.0005(3)
_refine_ls_extinction_expression Fc^*^=kFc[1+0.001xFc^2^\l^3^/sin(2\q)]^-1/4^
_refine_ls_extinction_method SHELXL
_refine_ls_goodness_of_fit_ref 1.035
_refine_ls_hydrogen_treatment constr
_refine_ls_matrix_type full
_refine_ls_number_parameters 619
_refine_ls_number_reflns 11725
_refine_ls_number_restraints 6
_refine_ls_restrained_S_all 1.035
_refine_ls_R_factor_gt 0.083
_refine_ls_shift/su_max 0.001
_refine_ls_structure_factor_coef Fsqd
_refine_ls_weighting_details 'calc w=1/[\s^2^(Fo^2^)+(0.0802P)^2^+2.9303P] where P=(Fo^2^+2Fc^2^)/3'
_refine_ls_weighting_scheme calc
_refine_ls_wR_factor_ref 0.2088
_reflns_number_gt 7264
_reflns_number_total 11725
_reflns_threshold_expression >2sigma(I)
_cod_data_source_file ic300581a_si_002_1.cif
_cod_data_source_block fc-pt-f4tcnq
_cod_original_sg_symbol_Hall -P1
_cod_database_code 4330985

loop_
_symmetry_equiv_pos_as_xyz
'x, y, z'
'-x, -y, -z'

loop_
_atom_site_label
_atom_site_type_symbol
_atom_site_fract_x
_atom_site_fract_y
_atom_site_fract_z
_atom_site_U_iso_or_equiv
_atom_site_adp_type
_atom_site_occupancy
_atom_site_calc_flag
_atom_site_refinement_flags
_atom_site_disorder_group
_atom_site_disorder_assembly
Pt1 Pt 0.72959(4) 0.06749(4) 0.92613(2) 0.03038(16) Uani 1 d . . .
Fe1 Fe 0.61875(13) -0.28603(13) 1.33699(8) 0.0314(4) Uani 1 d . . .
S6 S 0.4878(2) -0.0798(2) 1.26721(14) 0.0330(6) Uani 1 d . . .
S2 S 0.6982(2) 0.1311(2) 1.03326(14) 0.0305(6) Uani 1 d . . .
S3 S 0.5588(2) -0.1947(2) 1.06296(14) 0.0326(6) Uani 1 d . . .
S4 S 0.5925(2) 0.0218(2) 1.14470(14) 0.0324(6) Uani 1 d . . .
S1 S 0.6577(2) -0.1048(2) 0.94414(14) 0.0303(6) Uani 1 d . . .
S5 S 0.4570(3) -0.3080(2) 1.18081(14) 0.0358(7) Uani 1 d . . .
C38 C 0.8633(10) -0.2728(10) 1.0508(6) 0.036(3) Uani 1 d . . .
F2 F 0.9681(6) 0.0614(5) 1.1310(3) 0.0386(15) Uani 1 d . . .
F1 F 1.0611(6) 0.2073(5) 1.0609(3) 0.0431(16) Uani 1 d . . .
C33 C 1.0303(10) 0.1016(9) 1.0291(6) 0.036(3) Uani 1 d . . .
F4 F 1.1779(8) 0.3682(7) 1.5103(5) 0.083(3) Uani 1 d . . .
F3 F 0.9956(7) 0.3274(6) 1.5763(4) 0.067(2) Uani 1 d . . .
C37 C 0.8728(9) -0.1375(10) 1.1473(6) 0.036(3) Uani 1 d . . .
N1 N 0.7667(7) 0.0203(7) 0.8287(4) 0.029(2) Uani 1 d . . .
C36 C 0.8990(9) -0.1632(10) 1.0783(6) 0.035(3) Uani 1 d . . .
C34 C 0.9828(9) 0.0277(10) 1.0666(6) 0.032(2) Uani 1 d . . .
N2 N 0.7970(7) 0.2186(7) 0.9015(4) 0.030(2) Uani 1 d . . .
C14 C 0.6374(9) 0.0163(8) 1.0629(5) 0.025(2) Uani 1 d . . .
C6 C 0.5726(9) -0.1310(10) 1.3355(5) 0.035(3) Uani 1 d . . .
C16 C 0.7804(10) -0.1016(10) 0.7305(6) 0.040(3) Uani 1 d . . .
H022 H 0.7662 -0.1743 0.7082 0.048 Uiso 1 calc R . .
C12 C 0.5497(9) -0.1199(9) 1.1418(5) 0.031(2) Uani 1 d . . .
C19 C 0.8180(9) 0.1040(9) 0.7978(5) 0.029(2) Uani 1 d . . .
N5 N 1.2307(9) 0.7034(9) 1.3550(6) 0.051(3) Uani 1 d . . .
C35 C 0.9474(9) -0.0819(9) 1.0405(6) 0.032(2) Uani 1 d . . .
C24 C 0.8042(9) 0.3151(8) 0.9394(5) 0.028(2) Uani 1 d . . .
H028 H 0.7752 0.3183 0.9825 0.034 Uiso 1 calc R . .
C29 C 0.9442(11) 0.5177(10) 0.8306(6) 0.045(3) Uani 1 d . . .
N3 N 0.8555(9) -0.1293(9) 1.2021(5) 0.051(3) Uani 1 d . . .
C11 C 0.5117(9) -0.1645(9) 1.1953(5) 0.030(2) Uani 1 d . . .
C32 C 1.0436(10) 0.5738(10) 0.8862(7) 0.049(3) Uani 1 d . . .
H03A H 1.1132 0.5314 0.888 0.073 Uiso 1 calc R . .
H03B H 1.0143 0.5777 0.9309 0.073 Uiso 1 calc R . .
H03C H 1.0667 0.6482 0.8753 0.073 Uiso 1 calc R . .
C17 C 0.8318(10) -0.0177(10) 0.6969(5) 0.039(3) Uani 1 d . . .
C23 C 0.8526(10) 0.4096(10) 0.9176(6) 0.038(3) Uani 1 d . . .
H034 H 0.8578 0.4764 0.9466 0.046 Uiso 1 calc R . .
C20 C 0.8343(8) 0.2134(8) 0.8381(5) 0.027(2) Uani 1 d . . .
C22 C 0.8935(10) 0.4108(9) 0.8557(6) 0.039(3) Uani 1 d . . .
C41 C 1.1007(11) 0.5206(10) 1.4634(7) 0.046(3) Uani 1 d . . .
C18 C 0.8504(9) 0.0861(9) 0.7326(6) 0.034(3) Uani 1 d . . .
H038 H 0.8857 0.1456 0.7122 0.041 Uiso 1 calc R . .
C21 C 0.8824(9) 0.3096(9) 0.8145(6) 0.035(3) Uani 1 d . . .
H039 H 0.9077 0.3064 0.7703 0.042 Uiso 1 calc R . .
C39 C 0.9959(10) 0.4150(10) 1.5390(6) 0.041(3) Uani 1 d . . .
C8 C 0.7339(11) -0.1797(9) 1.4068(6) 0.038(3) Uani 1 d . . .
H041 H 0.8128 -0.1903 1.4263 0.045 Uiso 1 calc R . .
C43 C 1.2825(19) 0.4638(17) 1.4184(14) 0.141(11) Uani 1 d . . .
C31 C 0.8441(11) 0.5898(10) 0.8174(8) 0.056(4) Uani 1 d . . .
H04A H 0.8751 0.6575 0.8004 0.084 Uiso 1 calc R . .
H04B H 0.8116 0.6079 0.8602 0.084 Uiso 1 calc R . .
H04C H 0.7807 0.5508 0.783 0.084 Uiso 1 calc R . .
C1 C 0.5468(10) -0.3661(9) 1.2451(6) 0.035(3) Uani 1 d . . .
C25 C 0.8656(12) -0.0387(10) 0.6256(7) 0.049(3) Uani 1 d . . .
C15 C 0.7497(10) -0.0800(10) 0.7963(6) 0.041(3) Uani 1 d . . .
H046 H 0.716 -0.1384 0.8182 0.049 Uiso 1 calc R . .
C44 C 1.2124(11) 0.6305(11) 1.3868(6) 0.045(3) Uani 1 d . . .
C13 C 0.6215(9) -0.0852(8) 1.0243(5) 0.029(2) Uani 1 d . . .
C47 C 0.5367(13) 0.4748(13) 1.0292(10) 0.090(7) Uani 1 d . . .
H04D H 0.5825 0.4181 1.0089 0.108 Uiso 1 calc R . .
H04E H 0.595 0.5328 1.0559 0.108 Uiso 1 calc R . .
C26 C 0.8567(16) -0.1574(15) 0.5973(8) 0.089(6) Uani 1 d . . .
H05A H 0.8849 -0.1629 0.5524 0.133 Uiso 1 calc R . .
H05B H 0.7731 -0.1889 0.5923 0.133 Uiso 1 calc R . .
H05C H 0.9061 -0.1977 0.6289 0.133 Uiso 1 calc R . .
C4 C 0.7085(13) -0.4209(10) 1.3135(6) 0.049(3) Uani 1 d . . .
H052 H 0.7874 -0.433 1.332 0.059 Uiso 1 calc R . .
C45 C 0.5328(18) 0.3720(14) 1.1366(10) 0.100(7) Uani 1 d . . .
H05D H 0.5648 0.3059 1.1177 0.15 Uiso 1 calc R . .
H05E H 0.4808 0.3524 1.1705 0.15 Uiso 1 calc R . .
H05F H 0.599 0.4252 1.1587 0.15 Uiso 1 calc R . .
C30 C 1.0008(15) 0.4991(12) 0.7657(7) 0.078(5) Uani 1 d . . .
H15D H 0.9378 0.4835 0.7261 0.116 Uiso 1 calc R . .
H15E H 1.0489 0.4368 0.7689 0.116 Uiso 1 calc R . .
H15F H 1.0522 0.5651 0.7602 0.116 Uiso 1 calc R . .
C42 C 1.1965(12) 0.5376(11) 1.4251(8) 0.056(4) Uani 1 d . . .
C40 C 1.0876(12) 0.4339(11) 1.5036(7) 0.049(3) Uani 1 d . . .
C27 C 0.7694(18) 0.0062(19) 0.5736(8) 0.114(8) Uani 1 d . . .
H06A H 0.7517 0.0787 0.5924 0.17 Uiso 1 calc R . .
H06B H 0.696 -0.0443 0.5661 0.17 Uiso 1 calc R . .
H06C H 0.8002 0.0122 0.5298 0.17 Uiso 1 calc R . .
C46 C 0.4590(16) 0.4234(14) 1.0774(12) 0.101(7) Uani 1 d . . .
H16D H 0.4006 0.3656 1.0506 0.121 Uiso 1 calc R . .
H16E H 0.4133 0.4802 1.0976 0.121 Uiso 1 calc R . .
C28 C 0.9848(16) 0.0210(19) 0.6207(8) 0.129(10) Uani 1 d . . .
H06D H 0.9813 0.1001 0.6308 0.194 Uiso 1 calc R . .
H06E H 1.0048 0.0057 0.5741 0.194 Uiso 1 calc R . .
H06F H 1.0463 -0.0038 0.6539 0.194 Uiso 1 calc R . .
N6 N 1.359(2) 0.408(2) 1.4105(17) 0.256(18) Uani 1 d . . .
C7 C 0.7012(9) -0.1309(9) 1.3446(5) 0.033(2) Uani 1 d . . .
H101 H 0.7541 -0.1038 1.315 0.039 Uiso 1 calc R . .
C2 C 0.5016(10) -0.4207(9) 1.2982(6) 0.039(3) Uani 1 d . . .
H105 H 0.4196 -0.4333 1.3039 0.047 Uiso 1 calc R . .
C10 C 0.5278(11) -0.1794(9) 1.3909(6) 0.039(3) Uani 1 d . . .
H102 H 0.4462 -0.1898 1.3979 0.046 Uiso 1 calc R . .
C5 C 0.6750(10) -0.3676(10) 1.2532(6) 0.042(3) Uani 1 d . . .
H106 H 0.7276 -0.3387 1.224 0.05 Uiso 1 calc R . .
C3 C 0.5995(11) -0.4529(10) 1.3411(6) 0.043(3) Uani 1 d . . .
H104 H 0.5948 -0.4894 1.3812 0.052 Uiso 1 calc R . .
C9 C 0.6269(11) -0.2092(10) 1.4336(6) 0.045(3) Uani 1 d . . .
H103 H 0.6227 -0.2439 1.4744 0.054 Uiso 1 calc R . .
N4 N 0.8337(10) -0.3629(10) 1.0327(6) 0.055(3) Uani 1 d . . .
C49 C 0.617(4) -0.828(4) 1.439(2) 0.126(16) Uiso 0.52(2) d PD 1 A
H30A H 0.6008 -0.78 1.4788 0.151 Uiso 0.52(2) calc PR 1 A
H30B H 0.5427 -0.8382 1.4051 0.151 Uiso 0.52(2) calc PR 1 A
Cl4 Cl 0.730(3) -0.758(3) 1.401(2) 0.38(2) Uiso 0.52(2) d PD 1 A
Cl3 Cl 0.645(12) -0.957(10) 1.466(12) 1.7(2) Uiso 0.52(2) d PD 1 A
Cl1 Cl 0.548(3) -0.817(3) 1.388(2) 0.40(2) Uiso 0.48(2) d PD 2 A
Cl2 Cl 0.743(3) -0.755(3) 1.304(2) 0.41(3) Uiso 0.48(2) d PD 2 A
C48 C 0.590(3) -0.763(3) 1.3142(18) 0.092(14) Uiso 0.48(2) d PD 2 A
H40A H 0.5638 -0.6882 1.3137 0.111 Uiso 0.48(2) calc PR 2 A
H40B H 0.5442 -0.8083 1.2735 0.111 Uiso 0.48(2) calc PR 2 A

loop_
_atom_site_aniso_label
_atom_site_aniso_U_11
_atom_site_aniso_U_22
_atom_site_aniso_U_33
_atom_site_aniso_U_23
_atom_site_aniso_U_13
_atom_site_aniso_U_12
Pt1 0.0231(2) 0.0339(3) 0.0342(3) 0.00617(18) 0.00223(17) 0.00289(17)
Fe1 0.0293(8) 0.0352(9) 0.0310(9) 0.0072(7) 0.0052(7) 0.0041(7)
S6 0.0345(15) 0.0362(15) 0.0304(14) 0.0058(12) 0.0062(12) 0.0101(12)
S2 0.0262(14) 0.0328(14) 0.0332(15) 0.0079(12) 0.0054(11) 0.0004(11)
S3 0.0278(14) 0.0362(15) 0.0343(15) 0.0084(12) 0.0043(12) 0.0015(12)
S4 0.0302(14) 0.0347(15) 0.0322(15) 0.0038(12) 0.0026(12) 0.0051(12)
S1 0.0279(14) 0.0304(14) 0.0340(15) 0.0056(12) 0.0074(11) 0.0037(11)
S5 0.0346(15) 0.0398(16) 0.0327(15) 0.0082(13) 0.0053(12) -0.0031(12)
C38 0.031(6) 0.038(7) 0.046(7) 0.014(6) 0.017(5) 0.009(5)
F2 0.043(4) 0.045(4) 0.028(3) 0.002(3) 0.007(3) 0.003(3)
F1 0.052(4) 0.036(4) 0.038(4) -0.003(3) 0.007(3) -0.003(3)
C33 0.028(6) 0.039(6) 0.037(6) -0.001(5) -0.006(5) 0.014(5)
F4 0.072(6) 0.082(6) 0.125(8) 0.065(6) 0.057(5) 0.044(5)
F3 0.061(5) 0.060(5) 0.097(6) 0.056(5) 0.031(4) 0.021(4)
C37 0.024(6) 0.045(7) 0.036(7) 0.005(5) 0.002(5) -0.003(5)
N1 0.023(5) 0.031(5) 0.031(5) 0.007(4) -0.013(4) 0.012(4)
C36 0.015(5) 0.045(7) 0.044(7) 0.004(6) 0.003(5) 0.000(5)
C34 0.023(5) 0.047(7) 0.031(6) 0.022(5) 0.003(5) 0.012(5)
N2 0.026(5) 0.039(5) 0.025(5) 0.012(4) -0.005(4) 0.008(4)
C14 0.025(5) 0.032(6) 0.023(5) 0.011(4) 0.004(4) 0.013(4)
C6 0.024(6) 0.053(7) 0.023(6) -0.004(5) -0.004(5) -0.004(5)
C16 0.045(7) 0.045(7) 0.031(6) 0.005(5) 0.007(5) 0.003(6)
C12 0.030(6) 0.032(6) 0.028(6) 0.001(5) -0.003(5) 0.005(5)
C19 0.029(6) 0.031(6) 0.025(5) 0.008(4) -0.003(5) 0.005(5)
N5 0.038(6) 0.062(7) 0.056(7) 0.018(6) 0.005(5) 0.009(5)
C35 0.020(5) 0.037(6) 0.038(6) 0.012(5) 0.003(5) 0.003(4)
C24 0.031(6) 0.033(6) 0.017(5) 0.001(4) -0.005(4) 0.002(5)
C29 0.050(8) 0.047(7) 0.037(7) 0.005(6) 0.014(6) -0.016(6)
N3 0.041(6) 0.075(8) 0.033(6) 0.008(6) -0.002(5) -0.016(6)
C11 0.021(5) 0.040(6) 0.031(6) 0.004(5) 0.001(4) 0.010(5)
C32 0.039(7) 0.042(7) 0.064(9) 0.024(6) 0.001(6) -0.008(6)
C17 0.042(7) 0.058(8) 0.020(5) 0.001(5) 0.010(5) 0.005(6)
C23 0.036(6) 0.040(7) 0.037(7) 0.006(5) 0.003(5) -0.003(5)
C20 0.011(5) 0.030(5) 0.036(6) 0.010(5) -0.012(4) -0.001(4)
C22 0.036(7) 0.033(6) 0.049(7) 0.007(5) 0.009(6) 0.003(5)
C41 0.045(7) 0.046(7) 0.059(8) 0.036(6) 0.014(6) 0.024(6)
C18 0.027(6) 0.040(6) 0.035(6) -0.002(5) 0.003(5) 0.014(5)
C21 0.029(6) 0.033(6) 0.039(7) -0.008(5) -0.012(5) 0.010(5)
C39 0.030(6) 0.055(8) 0.045(7) 0.030(6) 0.006(5) 0.013(6)
C8 0.041(7) 0.034(6) 0.037(7) 0.002(5) -0.003(5) 0.008(5)
C43 0.110(16) 0.116(16) 0.26(3) 0.152(19) 0.131(18) 0.076(13)
C31 0.041(7) 0.041(7) 0.086(11) 0.035(7) -0.005(7) -0.010(6)
C1 0.045(7) 0.029(6) 0.032(6) 0.010(5) 0.011(5) 0.000(5)
C25 0.064(9) 0.041(7) 0.044(7) -0.002(6) 0.030(7) -0.002(6)
C15 0.038(7) 0.035(6) 0.052(8) 0.008(6) 0.011(6) -0.003(5)
C44 0.048(8) 0.047(8) 0.045(7) 0.022(6) 0.015(6) 0.006(6)
C13 0.024(5) 0.030(6) 0.032(6) 0.013(5) -0.003(4) 0.008(4)
C47 0.049(10) 0.058(11) 0.15(2) -0.049(11) 0.012(10) -0.007(8)
C26 0.109(14) 0.112(15) 0.047(9) -0.005(9) 0.036(9) -0.011(12)
C4 0.060(9) 0.045(8) 0.044(8) 0.015(6) 0.008(7) 0.011(7)
C45 0.104(15) 0.063(12) 0.124(17) -0.038(12) 0.012(13) 0.016(11)
C30 0.110(13) 0.059(9) 0.056(9) -0.010(8) 0.033(9) -0.052(9)
C42 0.046(8) 0.053(8) 0.083(10) 0.048(8) 0.029(7) 0.015(6)
C40 0.052(8) 0.051(8) 0.055(8) 0.034(7) 0.013(7) 0.023(7)
C27 0.118(17) 0.18(2) 0.043(10) 0.016(12) 0.014(11) 0.015(16)
C46 0.066(11) 0.057(11) 0.17(2) -0.045(13) 0.038(13) -0.005(9)
C28 0.092(13) 0.23(2) 0.047(10) -0.055(13) 0.045(9) -0.088(15)
N6 0.23(2) 0.22(2) 0.46(4) 0.27(3) 0.32(3) 0.19(2)
C7 0.027(6) 0.041(6) 0.031(6) 0.002(5) 0.009(5) 0.004(5)
C2 0.031(6) 0.036(6) 0.045(7) -0.002(5) 0.002(5) -0.012(5)
C10 0.040(7) 0.044(7) 0.033(6) 0.003(5) 0.006(5) 0.007(5)
C5 0.031(6) 0.059(8) 0.035(7) -0.003(6) 0.007(5) 0.006(6)
C3 0.046(8) 0.039(7) 0.040(7) 0.007(6) -0.011(6) 0.002(6)
C9 0.044(7) 0.051(8) 0.045(7) 0.016(6) 0.013(6) 0.004(6)
N4 0.055(7) 0.051(7) 0.064(8) 0.014(6) 0.013(6) 0.017(6)

loop_
_atom_type_symbol
_atom_type_description
_atom_type_scat_dispersion_real
_atom_type_scat_dispersion_imag
_atom_type_scat_source
C C 0.0033 0.0016 'International Tables Vol C Tables 4.2.6.8 and 6.1.1.4'
H H 0 0 'International Tables Vol C Tables 4.2.6.8 and 6.1.1.4'
N N 0.0061 0.0033 'International Tables Vol C Tables 4.2.6.8 and 6.1.1.4'
F F 0.0171 0.0103 'International Tables Vol C Tables 4.2.6.8 and 6.1.1.4'
S S 0.1246 0.1234 'International Tables Vol C Tables 4.2.6.8 and 6.1.1.4'
Cl Cl 0.1484 0.1585 'International Tables Vol C Tables 4.2.6.8 and 6.1.1.4'
Fe Fe 0.3463 0.8444 'International Tables Vol C Tables 4.2.6.8 and 6.1.1.4'
Pt Pt -1.7033 8.3905 'International Tables Vol C Tables 4.2.6.8 and 6.1.1.4'

loop_
_geom_angle_atom_site_label_1
_geom_angle_atom_site_label_2
_geom_angle_atom_site_label_3
_geom_angle
_geom_angle_site_symmetry_1
_geom_angle_site_symmetry_3
N1 Pt1 N2 81.0(4) . .
N1 Pt1 S2 175.7(3) . .
N2 Pt1 S2 94.9(3) . .
N1 Pt1 S1 94.1(3) . .
N2 Pt1 S1 175.1(3) . .
S2 Pt1 S1 89.99(10) . .
C1 Fe1 C6 105.9(4) . .
C1 Fe1 C7 121.2(4) . .
C6 Fe1 C7 41.7(4) . .
C1 Fe1 C9 159.0(5) . .
C6 Fe1 C9 68.3(5) . .
C7 Fe1 C9 68.7(5) . .
C1 Fe1 C10 122.2(5) . .
C6 Fe1 C10 40.9(4) . .
C7 Fe1 C10 69.6(5) . .
C9 Fe1 C10 40.4(4) . .
C1 Fe1 C2 40.9(4) . .
C6 Fe1 C2 122.4(4) . .
C7 Fe1 C2 158.5(4) . .
C9 Fe1 C2 123.9(5) . .
C10 Fe1 C2 107.8(5) . .
C1 Fe1 C8 158.3(5) . .
C6 Fe1 C8 69.2(4) . .
C7 Fe1 C8 41.1(4) . .
C9 Fe1 C8 40.5(5) . .
C10 Fe1 C8 68.8(5) . .
C2 Fe1 C8 159.4(5) . .
C1 Fe1 C3 68.6(4) . .
C6 Fe1 C3 158.8(5) . .
C7 Fe1 C3 158.8(4) . .
C9 Fe1 C3 109.1(5) . .
C10 Fe1 C3 123.3(5) . .
C2 Fe1 C3 40.2(4) . .
C8 Fe1 C3 123.5(4) . .
C1 Fe1 C5 41.4(4) . .
C6 Fe1 C5 121.5(5) . .
C7 Fe1 C5 105.2(5) . .
C9 Fe1 C5 158.9(5) . .
C10 Fe1 C5 158.4(5) . .
C2 Fe1 C5 69.0(5) . .
C8 Fe1 C5 121.8(5) . .
C3 Fe1 C5 68.9(5) . .
C1 Fe1 C4 69.1(5) . .
C6 Fe1 C4 158.0(5) . .
C7 Fe1 C4 121.2(5) . .
C9 Fe1 C4 123.8(5) . .
C10 Fe1 C4 159.7(5) . .
C2 Fe1 C4 68.6(5) . .
C8 Fe1 C4 107.1(5) . .
C3 Fe1 C4 41.2(5) . .
C5 Fe1 C4 40.8(5) . .
C11 S6 C6 103.6(5) . .
C14 S2 Pt1 102.4(4) . .
C13 S3 C12 96.5(5) . .
C14 S4 C12 95.9(5) . .
C13 S1 Pt1 102.2(4) . .
C1 S5 C11 102.9(5) . .
N4 C38 C36 175.5(13) . .
C34 C33 F1 116.9(11) . .
C34 C33 C35 126.4(11) . 2_757
F1 C33 C35 116.7(11) . 2_757
N3 C37 C36 172.1(14) . .
C15 N1 C19 119.4(10) . .
C15 N1 Pt1 126.8(8) . .
C19 N1 Pt1 113.7(7) . .
C38 C36 C35 123.7(11) . .
C38 C36 C37 114.2(10) . .
C35 C36 C37 121.9(10) . .
F2 C34 C33 118.0(11) . .
F2 C34 C35 119.4(10) . .
C33 C34 C35 122.6(11) . .
C24 N2 C20 119.8(9) . .
C24 N2 Pt1 127.1(7) . .
C20 N2 Pt1 113.1(7) . .
C13 C14 S2 122.2(8) . .
C13 C14 S4 116.9(8) . .
S2 C14 S4 120.9(6) . .
C10 C6 C7 108.6(9) . .
C10 C6 S6 126.4(8) . .
C7 C6 S6 125.0(9) . .
C10 C6 Fe1 70.4(7) . .
C7 C6 Fe1 69.6(6) . .
S6 C6 Fe1 125.8(6) . .
C15 C16 C17 120.9(11) . .
C15 C16 H022 119.5 . .
C17 C16 H022 119.5 . .
C11 C12 S3 123.8(9) . .
C11 C12 S4 121.9(8) . .
S3 C12 S4 114.3(6) . .
N1 C19 C18 121.2(10) . .
N1 C19 C20 115.7(9) . .
C18 C19 C20 123.1(10) . .
C34 C35 C36 124.7(11) . .
C34 C35 C33 111.0(10) . 2_757
C36 C35 C33 124.3(11) . 2_757
N2 C24 C23 121.5(10) . .
N2 C24 H028 119.2 . .
C23 C24 H028 119.2 . .
C31 C29 C30 108.7(12) . .
C31 C29 C32 111.3(11) . .
C30 C29 C32 106.5(11) . .
C31 C29 C22 108.8(10) . .
C30 C29 C22 113.3(11) . .
C32 C29 C22 108.2(10) . .
C12 C11 S6 119.7(9) . .
C12 C11 S5 116.2(8) . .
S6 C11 S5 122.7(7) . .
C29 C32 H03A 109.5 . .
C29 C32 H03B 109.5 . .
H03A C32 H03B 109.5 . .
C29 C32 H03C 109.5 . .
H03A C32 H03C 109.5 . .
H03B C32 H03C 109.5 . .
C18 C17 C16 116.5(10) . .
C18 C17 C25 121.4(11) . .
C16 C17 C25 122.1(11) . .
C22 C23 C24 122.1(11) . .
C22 C23 H034 119 . .
C24 C23 H034 119 . .
N2 C20 C21 119.5(10) . .
N2 C20 C19 116.5(9) . .
C21 C20 C19 124.0(10) . .
C23 C22 C21 116.6(12) . .
C23 C22 C29 121.8(11) . .
C21 C22 C29 121.6(11) . .
C40 C41 C39 112.9(12) . 2_768
C40 C41 C42 123.8(11) . .
C39 C41 C42 123.2(11) 2_768 .
C17 C18 C19 120.6(11) . .
C17 C18 H038 119.7 . .
C19 C18 H038 119.7 . .
C20 C21 C22 120.5(11) . .
C20 C21 H039 119.8 . .
C22 C21 H039 119.8 . .
C40 C39 F3 118.1(10) . .
C40 C39 C41 122.4(11) . 2_768
F3 C39 C41 119.5(11) . 2_768
C9 C8 C7 107.4(10) . .
C9 C8 Fe1 69.1(7) . .
C7 C8 Fe1 68.7(6) . .
C9 C8 H041 126.3 . .
C7 C8 H041 126.3 . .
Fe1 C8 H041 127.4 . .
N6 C43 C42 174.8(18) . .
C29 C31 H04A 109.5 . .
C29 C31 H04B 109.5 . .
H04A C31 H04B 109.5 . .
C29 C31 H04C 109.5 . .
H04A C31 H04C 109.5 . .
H04B C31 H04C 109.5 . .
C2 C1 C5 108.6(10) . .
C2 C1 S5 124.2(9) . .
C5 C1 S5 127.2(9) . .
C2 C1 Fe1 70.8(6) . .
C5 C1 Fe1 70.7(6) . .
S5 C1 Fe1 124.6(6) . .
C28 C25 C26 112.3(14) . .
C28 C25 C17 111.1(11) . .
C26 C25 C17 115.5(11) . .
C28 C25 C27 107.8(15) . .
C26 C25 C27 101.1(13) . .
C17 C25 C27 108.2(11) . .
N1 C15 C16 121.3(11) . .
N1 C15 H046 119.4 . .
C16 C15 H046 119.4 . .
N5 C44 C42 176.4(15) . .
C14 C13 S1 123.2(8) . .
C14 C13 S3 116.2(8) . .
S1 C13 S3 120.6(6) . .
C46 C47 C47 112.7(18) . 2_667
C46 C47 H04D 109.1 . .
C47 C47 H04D 109.1 2_667 .
C46 C47 H04E 109.1 . .
C47 C47 H04E 109.1 2_667 .
H04D C47 H04E 107.8 . .
C25 C26 H05A 109.5 . .
C25 C26 H05B 109.5 . .
H05A C26 H05B 109.5 . .
C25 C26 H05C 109.5 . .
H05A C26 H05C 109.5 . .
H05B C26 H05C 109.5 . .
C5 C4 C3 107.4(11) . .
C5 C4 Fe1 69.3(7) . .
C3 C4 Fe1 69.0(7) . .
C5 C4 H052 126.3 . .
C3 C4 H052 126.3 . .
Fe1 C4 H052 127 . .
C46 C45 H05D 109.5 . .
C46 C45 H05E 109.5 . .
H05D C45 H05E 109.5 . .
C46 C45 H05F 109.5 . .
H05D C45 H05F 109.5 . .
H05E C45 H05F 109.5 . .
C29 C30 H15D 109.5 . .
C29 C30 H15E 109.5 . .
H15D C30 H15E 109.5 . .
C29 C30 H15F 109.5 . .
H15D C30 H15F 109.5 . .
H15E C30 H15F 109.5 . .
C43 C42 C41 123.4(12) . .
C43 C42 C44 113.3(13) . .
C41 C42 C44 123.2(12) . .
C39 C40 F4 117.9(11) . .
C39 C40 C41 124.7(12) . .
F4 C40 C41 117.3(12) . .
C25 C27 H06A 109.5 . .
C25 C27 H06B 109.5 . .
H06A C27 H06B 109.5 . .
C25 C27 H06C 109.5 . .
H06A C27 H06C 109.5 . .
H06B C27 H06C 109.5 . .
C47 C46 C45 113.0(15) . .
C47 C46 H16D 109 . .
C45 C46 H16D 109 . .
C47 C46 H16E 109 . .
C45 C46 H16E 109 . .
H16D C46 H16E 107.8 . .
C25 C28 H06D 109.5 . .
C25 C28 H06E 109.5 . .
H06D C28 H06E 109.5 . .
C25 C28 H06F 109.5 . .
H06D C28 H06F 109.5 . .
H06E C28 H06F 109.5 . .
C8 C7 C6 106.9(10) . .
C8 C7 Fe1 70.2(7) . .
C6 C7 Fe1 68.7(6) . .
C8 C7 H101 126.6 . .
C6 C7 H101 126.6 . .
Fe1 C7 H101 126.2 . .
C3 C2 C1 108.2(11) . .
C3 C2 Fe1 70.0(6) . .
C1 C2 Fe1 68.3(6) . .
C3 C2 H105 125.9 . .
C1 C2 H105 125.9 . .
Fe1 C2 H105 127.4 . .
C9 C10 C6 107.1(11) . .
C9 C10 Fe1 69.5(7) . .
C6 C10 Fe1 68.7(7) . .
C9 C10 H102 126.4 . .
C6 C10 H102 126.4 . .
Fe1 C10 H102 126.9 . .
C4 C5 C1 107.3(11) . .
C4 C5 Fe1 70.0(7) . .
C1 C5 Fe1 67.9(6) . .
C4 C5 H106 126.4 . .
C1 C5 H106 126.4 . .
Fe1 C5 H106 127.3 . .
C2 C3 C4 108.5(11) . .
C2 C3 Fe1 69.8(6) . .
C4 C3 Fe1 69.8(7) . .
C2 C3 H104 125.8 . .
C4 C3 H104 125.8 . .
Fe1 C3 H104 126.2 . .
C10 C9 C8 110.0(11) . .
C10 C9 Fe1 70.1(7) . .
C8 C9 Fe1 70.4(7) . .
C10 C9 H103 125 . .
C8 C9 H103 125 . .
Fe1 C9 H103 126.2 . .
Cl3 C49 Cl4 117.0(10) . .
Cl3 C49 H30A 108.1 . .
Cl4 C49 H30A 108.1 . .
Cl3 C49 H30B 108.1 . .
Cl4 C49 H30B 108.1 . .
H30A C49 H30B 107.3 . .
Cl1 C48 Cl2 117.4(10) . .
Cl1 C48 H40A 107.9 . .
Cl2 C48 H40A 107.9 . .
Cl1 C48 H40B 107.9 . .
Cl2 C48 H40B 107.9 . .
H40A C48 H40B 107.2 . .

loop_
_geom_bond_atom_site_label_1
_geom_bond_atom_site_label_2
_geom_bond_distance
_geom_bond_site_symmetry_2
Pt1 N1 2.064(9) .
Pt1 N2 2.071(9) .
Pt1 S2 2.269(3) .
Pt1 S1 2.279(3) .
Fe1 C1 2.019(11) .
Fe1 C6 2.021(12) .
Fe1 C7 2.034(11) .
Fe1 C9 2.037(13) .
Fe1 C10 2.043(12) .
Fe1 C2 2.053(10) .
Fe1 C8 2.053(11) .
Fe1 C3 2.055(12) .
Fe1 C5 2.056(11) .
Fe1 C4 2.066(13) .
S6 C11 1.747(11) .
S6 C6 1.749(11) .
S2 C14 1.701(11) .
S3 C13 1.751(11) .
S3 C12 1.753(11) .
S4 C14 1.751(10) .
S4 C12 1.761(11) .
S1 C13 1.686(11) .
S5 C1 1.762(11) .
S5 C11 1.803(11) .
C38 N4 1.140(14) .
C38 C36 1.410(16) .
F2 C34 1.336(12) .
F1 C33 1.385(12) .
C33 C34 1.345(16) .
C33 C35 1.431(16) 2_757
F4 C40 1.357(13) .
F3 C39 1.359(13) .
C37 N3 1.121(14) .
C37 C36 1.444(16) .
N1 C15 1.323(13) .
N1 C19 1.367(13) .
C36 C35 1.416(15) .
C34 C35 1.403(15) .
N2 C24 1.334(12) .
N2 C20 1.369(13) .
C14 C13 1.387(14) .
C6 C10 1.421(16) .
C6 C7 1.444(14) .
C16 C15 1.394(16) .
C16 C17 1.402(16) .
C16 H022 0.95 .
C12 C11 1.336(15) .
C19 C18 1.389(15) .
C19 C20 1.483(14) .
N5 C44 1.160(15) .
C35 C33 1.431(16) 2_757
C24 C23 1.371(15) .
C24 H028 0.95 .
C29 C31 1.509(17) .
C29 C30 1.513(18) .
C29 C32 1.533(16) .
C29 C22 1.538(16) .
C32 H03A 0.98 .
C32 H03B 0.98 .
C32 H03C 0.98 .
C17 C18 1.386(15) .
C17 C25 1.511(15) .
C23 C22 1.363(16) .
C23 H034 0.95 .
C20 C21 1.403(15) .
C22 C21 1.410(14) .
C41 C40 1.394(16) .
C41 C39 1.403(15) 2_768
C41 C42 1.412(17) .
C18 H038 0.95 .
C21 H039 0.95 .
C39 C40 1.341(17) .
C39 C41 1.403(15) 2_768
C8 C9 1.416(16) .
C8 C7 1.435(15) .
C8 H041 0.95 .
C43 N6 1.16(2) .
C43 C42 1.40(2) .
C31 H04A 0.98 .
C31 H04B 0.98 .
C31 H04C 0.98 .
C1 C2 1.422(15) .
C1 C5 1.441(15) .
C25 C28 1.498(19) .
C25 C26 1.505(19) .
C25 C27 1.57(2) .
C15 H046 0.95 .
C44 C42 1.438(16) .
C47 C46 1.52(3) .
C47 C47 1.54(4) 2_667
C47 H04D 0.99 .
C47 H04E 0.99 .
C26 H05A 0.98 .
C26 H05B 0.98 .
C26 H05C 0.98 .
C4 C5 1.435(17) .
C4 C3 1.450(18) .
C4 H052 0.95 .
C45 C46 1.56(3) .
C45 H05D 0.98 .
C45 H05E 0.98 .
C45 H05F 0.98 .
C30 H15D 0.98 .
C30 H15E 0.98 .
C30 H15F 0.98 .
C27 H06A 0.98 .
C27 H06B 0.98 .
C27 H06C 0.98 .
C46 H16D 0.99 .
C46 H16E 0.99 .
C28 H06D 0.98 .
C28 H06E 0.98 .
C28 H06F 0.98 .
C7 H101 0.95 .
C2 C3 1.413(15) .
C2 H105 0.95 .
C10 C9 1.409(16) .
C10 H102 0.95 .
C5 H106 0.95 .
C3 H104 0.95 .
C9 H103 0.95 .
C49 Cl3 1.758(10) .
C49 Cl4 1.764(10) .
C49 H30A 0.99 .
C49 H30B 0.99 .
Cl1 C48 1.760(10) .
Cl2 C48 1.763(10) .
C48 H40A 0.99 .
C48 H40B 0.99 .
